data_7005985
loop_
_publ_author_name
'Adrian, Rafael A.'
'Zhu, Shourong'
'Powell, Douglas R.'
'Broker, Grant A.'
'Tiekink, Edward R. T.'
'Walmsley, Judith A.'

_publ_section_title
;
 Dinuclear palladium(ii) complexes with bridging amidate ligands.
;
_journal_issue 39
_journal_name_full 'Dalton transactions (Cambridge, England : 2003)'
_journal_page_first 4399
_journal_page_last 4404
_journal_paper_doi 10.1039/B707878A
_journal_year 2007
_chemical_formula_moiety
;
(C24 H24 N6 O2 Pd2)2+, 2(N1 O3) 1-, (H2 O1),
0.5(C3 H6 O), 0.5 (C2 H3 N)
;
_chemical_formula_sum 'C26.5 H30.5 N8.5 O9.5 Pd2'
_chemical_formula_weight 832.89
_chemical_name_systematic
;
?
;
_space_group_IT_number 2
_symmetry_cell_setting triclinic
_symmetry_space_group_name_Hall '-P 1'
_symmetry_space_group_name_H-M 'P -1'
_atom_sites_solution_hydrogens geom
_atom_sites_solution_primary direct
_atom_sites_solution_secondary difmap
_audit_creation_method SHELXL-97
_cell_angle_alpha 116.880(4)
_cell_angle_beta 94.893(5)
_cell_angle_gamma 107.786(4)
_cell_formula_units_Z 2
_cell_length_a 11.351(3)
_cell_length_b 12.440(3)
_cell_length_c 13.067(3)
_cell_measurement_reflns_used 1766
_cell_measurement_temperature 100(2)
_cell_measurement_theta_max 30.00
_cell_measurement_theta_min 3.13
_cell_volume 1511.9(6)
_computing_cell_refinement 'Bruker SMART'
_computing_data_collection 'Bruker SMART'
_computing_data_reduction 'Bruker SAINT'
_computing_molecular_graphics 'Bruker SHELXTL'
_computing_publication_material 'Bruker SHELXTL'
_computing_structure_refinement 'SHELXL-97 (Sheldrick, 1997)'
_computing_structure_solution 'SHELXS-97 (Sheldrick, 1990)'
_diffrn_ambient_temperature 100(2)
_diffrn_measured_fraction_theta_full 0.994
_diffrn_measured_fraction_theta_max 0.878
_diffrn_measurement_device_type 'CCD area detector'
_diffrn_measurement_method '\w scan frames'
_diffrn_radiation_monochromator graphite
_diffrn_radiation_source 'fine-focus sealed tube'
_diffrn_radiation_type MoK\a
_diffrn_radiation_wavelength 0.71073
_diffrn_reflns_av_R_equivalents 0.0179
_diffrn_reflns_av_sigmaI/netI 0.0339
_diffrn_reflns_limit_h_max 15
_diffrn_reflns_limit_h_min -15
_diffrn_reflns_limit_k_max 17
_diffrn_reflns_limit_k_min -18
_diffrn_reflns_limit_l_max 19
_diffrn_reflns_limit_l_min -12
_diffrn_reflns_number 12903
_diffrn_reflns_theta_full 26.00
_diffrn_reflns_theta_max 31.51
_diffrn_reflns_theta_min 1.81
_diffrn_standards_decay_% -0.26
_diffrn_standards_number 212
_exptl_absorpt_coefficient_mu 1.259
_exptl_absorpt_correction_T_max 0.8844
_exptl_absorpt_correction_T_min 0.5891
_exptl_absorpt_correction_type multi-scan
_exptl_absorpt_process_details 'SADABS, 2000'
_exptl_crystal_colour orange
_exptl_crystal_density_diffrn 1.825
_exptl_crystal_density_method 'not measured'
_exptl_crystal_description prism
_exptl_crystal_F_000 834
_exptl_crystal_size_max 0.47
_exptl_crystal_size_mid 0.34
_exptl_crystal_size_min 0.10
_refine_diff_density_max 1.377
_refine_diff_density_min -0.979
_refine_diff_density_rms 0.135
_refine_ls_extinction_method none
_refine_ls_goodness_of_fit_ref 1.062
_refine_ls_hydrogen_treatment constr
_refine_ls_matrix_type full
_refine_ls_number_parameters 505
_refine_ls_number_reflns 8852
_refine_ls_number_restraints 49
_refine_ls_restrained_S_all 1.066
_refine_ls_R_factor_all 0.0410
_refine_ls_R_factor_gt 0.0361
_refine_ls_shift/su_max 0.002
_refine_ls_shift/su_mean 0.000
_refine_ls_structure_factor_coef Fsqd
_refine_ls_weighting_details 'calc w=1/[\s^2^(Fo^2^)+(0.0574P)^2^+1.1756P] where P=(Fo^2^+2Fc^2^)/3'
_refine_ls_weighting_scheme calc
_refine_ls_wR_factor_gt 0.0957
_refine_ls_wR_factor_ref 0.0996
_reflns_number_gt 7778
_reflns_number_total 8852
_reflns_threshold_expression >2sigma(I)
_cod_data_source_file B707878A.txt
_cod_data_source_block 3
_cod_depositor_comments
;
The following automatic conversions were performed:
'_symmetry_cell_setting' value 'Triclinic' changed to 'triclinic'
according to '/home/saulius/struct/CIF-dictionaries/cif_core.dic'
dictionary named 'cif_core.dic' version 2.4.1 from 2010-06-29.

Automatic conversion script
Id: cif_fix_enum 1527 2010-12-29 10:47:43Z saulius 
;
_cod_original_sg_symbol_H-M P-1
_cod_original_formula_sum 'C26.50 H30.50 N8.50 O9.50 Pd2'
_cod_database_code 7005985

loop_
_symmetry_equiv_pos_as_xyz
'x, y, z'
'-x, -y, -z'

loop_
_atom_site_label
_atom_site_type_symbol
_atom_site_fract_x
_atom_site_fract_y
_atom_site_fract_z
_atom_site_U_iso_or_equiv
_atom_site_adp_type
_atom_site_occupancy
_atom_site_symmetry_multiplicity
_atom_site_calc_flag
_atom_site_refinement_flags
_atom_site_disorder_assembly
_atom_site_disorder_group
Pd1 Pd 0.541873(18) 0.552497(18) 0.142960(16) 0.01808(6) Uani 1 1 d . . .
Pd2 Pd 0.588317(17) 0.626877(17) 0.387852(15) 0.01599(6) Uani 1 1 d . . .
O1 O 0.56871(19) 0.74187(18) 0.21341(16) 0.0225(4) Uani 1 1 d . . .
O2 O 0.7322(2) 0.5995(3) 0.17469(19) 0.0339(5) Uani 1 1 d . . .
O3 O 0.6793(3) 1.1433(3) 0.6640(2) 0.0636(9) Uani 1 1 d . . .
O4 O 0.7898(3) 1.1778(3) 0.8249(2) 0.0503(7) Uani 1 1 d . . .
O5 O 0.7786(2) 1.0202(2) 0.6554(2) 0.0415(6) Uani 1 1 d . . .
O6A O 0.8442(6) 0.3592(5) 0.2719(9) 0.087(4) Uani 0.441(6) 1 d PDU A 1
O6B O 0.8730(9) 0.3372(10) 0.3322(6) 0.0289(16) Uani 0.4463(15) 1 d PDU B 2
O6C O 0.865(6) 0.312(5) 0.324(5) 0.057(16) Uiso 0.113(6) 1 d PDU C 3
O7A O 0.9330(8) 0.2463(7) 0.1554(8) 0.082(3) Uani 0.441(6) 1 d PDU A 1
O7B O 0.8445(8) 0.3352(8) 0.1679(7) 0.0480(17) Uani 0.4463(15) 1 d PDU B 2
O7C O 0.805(2) 0.289(2) 0.154(2) 0.027(5) Uiso 0.113(6) 1 d PDU C 3
O8A O 0.7744(6) 0.1528(6) 0.2037(7) 0.0534(19) Uani 0.441(6) 1 d PDU A 1
O8B O 0.8481(16) 0.1658(7) 0.1707(6) 0.099(5) Uani 0.4463(15) 1 d PDU B 2
O8C O 0.9249(16) 0.201(2) 0.1794(17) 0.017(4) Uiso 0.113(6) 1 d PDU C 3
O9 O 0.9713(9) 0.8177(7) 0.5857(8) 0.053(2) Uani 0.50 1 d P D 1
O10 O 1.0348(5) 1.0146(5) 0.2257(5) 0.0479(13) Uani 0.50 1 d P E 2
O11 O 1.0027(7) 1.2178(7) 0.4199(7) 0.0330(13) Uani 0.50 1 d P F 2
N1 N 0.5018(3) 0.3609(2) 0.0623(2) 0.0304(6) Uani 1 1 d . . .
N2 N 0.3511(2) 0.4887(2) 0.10291(18) 0.0201(4) Uani 1 1 d . . .
N3 N 0.5274(2) 0.4391(2) 0.35206(18) 0.0210(4) Uani 1 1 d . . .
N4 N 0.4070(2) 0.5979(2) 0.40341(19) 0.0219(4) Uani 1 1 d . . .
N5 N 0.6288(2) 0.8049(2) 0.41036(19) 0.0208(4) Uani 1 1 d . . .
H5A H 0.6604 0.8717 0.4835 0.025 Uiso 1 1 calc R . .
N6 N 0.7648(2) 0.6446(2) 0.3677(2) 0.0212(4) Uani 1 1 d . . .
H6A H 0.8218 0.6614 0.4286 0.025 Uiso 1 1 calc R . .
N7 N 0.7482(2) 1.1136(2) 0.7142(2) 0.0263(5) Uani 1 1 d . . .
N8A N 0.8501(5) 0.2522(5) 0.2103(5) 0.044(3) Uani 0.441(6) 1 d PDU A 1
N8B N 0.8551(6) 0.2792(5) 0.2234(5) 0.0211(15) Uani 0.4463(15) 1 d PDU B 2
N8C N 0.871(2) 0.256(2) 0.204(3) 0.019(7) Uiso 0.113(6) 1 d PDU C 3
N9 N 1.026(2) -0.010(5) 0.034(4) 0.38(2) Uiso 0.50 1 d PD . .
C5 C 0.6120(2) 0.8293(2) 0.3248(2) 0.0217(5) Uani 1 1 d . . .
C6 C 0.6415(4) 0.9676(3) 0.3529(3) 0.0365(7) Uani 1 1 d . . .
H6B H 0.7083 0.9923 0.3157 0.055 Uiso 1 1 calc R . .
H6C H 0.6717 1.0264 0.4393 0.055 Uiso 1 1 calc R . .
H6D H 0.5638 0.9742 0.3221 0.055 Uiso 1 1 calc R . .
C7 C 0.8046(3) 0.6339(3) 0.2746(2) 0.0248(5) Uani 1 1 d . . .
C8 C 0.9430(3) 0.6576(4) 0.2765(3) 0.0367(7) Uani 1 1 d . . .
H8A H 0.9718 0.7069 0.2362 0.055 Uiso 1 1 calc R . .
H8B H 0.9523 0.5737 0.2355 0.055 Uiso 1 1 calc R . .
H8C H 0.9951 0.7077 0.3591 0.055 Uiso 1 1 calc R . .
C11 C 0.5912(4) 0.3081(4) 0.0422(3) 0.0434(9) Uani 1 1 d . . .
H11A H 0.6793 0.3631 0.0661 0.052 Uiso 1 1 calc R . .
C12 C 0.5542(6) 0.1743(4) -0.0132(3) 0.0631(15) Uani 1 1 d . . .
H12A H 0.6166 0.1367 -0.0293 0.076 Uiso 1 1 calc R . .
C13 C 0.4282(7) 0.0963(4) -0.0445(4) 0.0706(17) Uani 1 1 d . . .
H13A H 0.4029 0.0044 -0.0801 0.085 Uiso 1 1 calc R . .
C14 C 0.3359(5) 0.1505(3) -0.0245(3) 0.0607(14) Uani 1 1 d . . .
H14A H 0.2477 0.0964 -0.0472 0.073 Uiso 1 1 calc R . .
C15 C 0.3755(4) 0.2855(3) 0.0292(3) 0.0374(8) Uani 1 1 d . . .
C16 C 0.2899(3) 0.3567(3) 0.0519(3) 0.0324(7) Uani 1 1 d . . .
C17 C 0.1575(4) 0.3008(3) 0.0247(4) 0.0569(12) Uani 1 1 d . . .
H17A H 0.1149 0.2090 -0.0095 0.068 Uiso 1 1 calc R . .
C18 C 0.0877(4) 0.3780(4) 0.0471(4) 0.0587(12) Uani 1 1 d . . .
H18A H -0.0033 0.3402 0.0279 0.070 Uiso 1 1 calc R . .
C19 C 0.1514(3) 0.5107(3) 0.0976(3) 0.0378(7) Uani 1 1 d . . .
H19A H 0.1045 0.5654 0.1138 0.045 Uiso 1 1 calc R . .
C20 C 0.2836(3) 0.5645(3) 0.1250(2) 0.0228(5) Uani 1 1 d . . .
H20A H 0.3272 0.6563 0.1600 0.027 Uiso 1 1 calc R . .
C21 C 0.5986(3) 0.3661(3) 0.3257(2) 0.0260(5) Uani 1 1 d . . .
H21A H 0.6874 0.4061 0.3337 0.031 Uiso 1 1 calc R . .
C22 C 0.5449(4) 0.2336(3) 0.2870(3) 0.0368(7) Uani 1 1 d . . .
H22A H 0.5961 0.1830 0.2690 0.044 Uiso 1 1 calc R . .
C23 C 0.4159(4) 0.1768(3) 0.2753(3) 0.0437(9) Uani 1 1 d . . .
H23A H 0.3771 0.0858 0.2470 0.052 Uiso 1 1 calc R . .
C24 C 0.3420(3) 0.2529(3) 0.3050(3) 0.0361(7) Uani 1 1 d . . .
H24A H 0.2536 0.2153 0.2997 0.043 Uiso 1 1 calc R . .
C25 C 0.4010(3) 0.3839(3) 0.3421(2) 0.0263(5) Uani 1 1 d . . .
C26 C 0.3332(3) 0.4741(3) 0.3743(2) 0.0271(6) Uani 1 1 d . . .
C27 C 0.2055(3) 0.4400(4) 0.3777(3) 0.0393(8) Uani 1 1 d . . .
H27A H 0.1547 0.3532 0.3572 0.047 Uiso 1 1 calc R . .
C28 C 0.1536(3) 0.5336(4) 0.4112(3) 0.0465(9) Uani 1 1 d . . .
H28D H 0.0664 0.5118 0.4133 0.056 Uiso 1 1 calc R . .
C29 C 0.2292(3) 0.6587(4) 0.4415(3) 0.0418(8) Uani 1 1 d . . .
H29D H 0.1949 0.7245 0.4660 0.050 Uiso 1 1 calc R . .
C30 C 0.3553(3) 0.6884(3) 0.4363(3) 0.0292(6) Uani 1 1 d . . .
H30A H 0.4067 0.7749 0.4564 0.035 Uiso 1 1 calc R . .
C31 C 0.9425(5) 0.0098(5) -0.0037(5) 0.0252(10) Uiso 0.50 1 d PD . .
C32 C 0.8563(4) 0.0471(4) -0.0653(4) 0.0176(8) Uiso 0.50 1 d PD . .
H32B H 0.8224 0.1043 -0.0070 0.026 Uiso 0.50 1 calc PR . .
H32A H 0.7849 -0.0320 -0.1272 0.026 Uiso 0.50 1 calc PR . .
H32C H 0.9057 0.0932 -0.1015 0.026 Uiso 0.50 1 calc PR . .
C33 C 1.0095(6) 0.9320(7) 0.6124(6) 0.0367(14) Uani 0.50 1 d P D 1
C34 C 0.9977(7) 0.9768(6) 0.5242(6) 0.0336(13) Uani 0.50 1 d P D 1
H34A H 1.0694 0.9759 0.4874 0.050 Uiso 0.50 1 calc PR D 1
H34B H 0.9996 1.0657 0.5651 0.050 Uiso 0.50 1 calc PR D 1
H34C H 0.9166 0.9179 0.4627 0.050 Uiso 0.50 1 calc PR D 1
C35 C 1.0690(7) 1.0344(7) 0.7396(6) 0.0406(15) Uani 0.50 1 d P D 1
H35A H 1.0019 1.0534 0.7783 0.061 Uiso 0.50 1 calc PR D 1
H35B H 1.1285 1.1140 0.7452 0.061 Uiso 0.50 1 calc PR D 1
H35C H 1.1158 1.0031 0.7791 0.061 Uiso 0.50 1 calc PR D 1

loop_
_atom_site_aniso_label
_atom_site_aniso_U_11
_atom_site_aniso_U_22
_atom_site_aniso_U_33
_atom_site_aniso_U_23
_atom_site_aniso_U_13
_atom_site_aniso_U_12
Pd1 0.02581(10) 0.02229(10) 0.01335(9) 0.01093(7) 0.00837(7) 0.01425(8)
Pd2 0.01784(9) 0.02096(10) 0.01334(9) 0.01062(7) 0.00641(6) 0.00895(7)
O1 0.0278(9) 0.0203(8) 0.0182(8) 0.0101(7) 0.0043(7) 0.0076(7)
O2 0.0319(11) 0.0610(15) 0.0274(10) 0.0279(11) 0.0181(9) 0.0293(11)
O3 0.100(3) 0.0687(19) 0.0360(14) 0.0213(14) 0.0052(15) 0.0614(19)
O4 0.084(2) 0.0447(14) 0.0217(11) 0.0102(10) 0.0074(12) 0.0364(14)
O5 0.0455(14) 0.0414(13) 0.0296(12) 0.0060(10) 0.0047(10) 0.0269(11)
O6A 0.029(3) 0.032(3) 0.152(11) 0.009(5) 0.012(5) 0.012(3)
O6B 0.028(3) 0.036(4) 0.025(3) 0.012(3) 0.013(2) 0.019(3)
O7A 0.107(7) 0.054(4) 0.104(7) 0.046(5) 0.081(6) 0.031(4)
O7B 0.060(5) 0.062(5) 0.064(4) 0.052(4) 0.031(4) 0.039(4)
O8A 0.053(4) 0.052(4) 0.073(5) 0.041(4) 0.032(3) 0.023(3)
O8B 0.228(16) 0.032(4) 0.042(4) 0.017(3) 0.039(7) 0.060(7)
O9 0.070(6) 0.032(4) 0.033(3) 0.018(3) -0.007(3) -0.006(3)
O10 0.045(3) 0.034(2) 0.047(3) 0.007(2) -0.003(2) 0.019(2)
O11 0.032(3) 0.030(3) 0.035(3) 0.017(3) 0.004(2) 0.010(2)
N1 0.0613(17) 0.0300(12) 0.0188(10) 0.0169(10) 0.0207(11) 0.0311(12)
N2 0.0267(11) 0.0188(9) 0.0141(9) 0.0085(8) 0.0086(8) 0.0067(8)
N3 0.0288(11) 0.0215(10) 0.0127(9) 0.0101(8) 0.0056(8) 0.0073(8)
N4 0.0206(10) 0.0331(11) 0.0168(9) 0.0154(9) 0.0073(8) 0.0114(9)
N5 0.0241(10) 0.0204(10) 0.0178(10) 0.0096(8) 0.0057(8) 0.0086(8)
N6 0.0200(10) 0.0282(11) 0.0202(10) 0.0141(9) 0.0066(8) 0.0118(8)
N7 0.0304(12) 0.0267(11) 0.0256(11) 0.0153(10) 0.0099(9) 0.0117(9)
N8A 0.020(5) 0.035(4) 0.058(7) 0.010(4) 0.009(4) 0.011(3)
N8B 0.027(4) 0.024(3) 0.021(3) 0.013(3) 0.013(3) 0.015(3)
C5 0.0225(11) 0.0204(11) 0.0220(12) 0.0114(10) 0.0063(9) 0.0068(9)
C6 0.056(2) 0.0215(13) 0.0289(15) 0.0142(12) 0.0097(14) 0.0099(13)
C7 0.0234(12) 0.0323(13) 0.0282(13) 0.0188(11) 0.0124(10) 0.0155(10)
C8 0.0252(14) 0.0530(19) 0.0460(18) 0.0297(16) 0.0193(13) 0.0223(14)
C11 0.087(3) 0.053(2) 0.0228(14) 0.0244(14) 0.0260(16) 0.057(2)
C12 0.149(5) 0.054(2) 0.0291(17) 0.0282(18) 0.040(2) 0.075(3)
C13 0.175(6) 0.039(2) 0.040(2) 0.0312(18) 0.059(3) 0.068(3)
C14 0.127(4) 0.0240(15) 0.045(2) 0.0228(15) 0.054(2) 0.028(2)
C15 0.076(2) 0.0217(13) 0.0265(14) 0.0161(11) 0.0323(15) 0.0220(14)
C16 0.0494(18) 0.0181(12) 0.0245(13) 0.0086(10) 0.0238(13) 0.0063(11)
C17 0.053(2) 0.0263(15) 0.054(2) 0.0021(15) 0.0373(19) -0.0082(14)
C18 0.0317(17) 0.049(2) 0.049(2) 0.0004(17) 0.0242(16) -0.0073(15)
C19 0.0255(14) 0.0432(17) 0.0275(15) 0.0052(13) 0.0137(11) 0.0101(12)
C20 0.0234(12) 0.0254(12) 0.0173(11) 0.0079(10) 0.0082(9) 0.0104(10)
C21 0.0426(16) 0.0252(12) 0.0170(11) 0.0134(10) 0.0126(11) 0.0160(11)
C22 0.070(2) 0.0249(13) 0.0215(13) 0.0136(11) 0.0181(14) 0.0213(14)
C23 0.074(3) 0.0223(13) 0.0254(15) 0.0135(12) 0.0117(15) 0.0043(15)
C24 0.0433(17) 0.0258(14) 0.0269(14) 0.0154(12) 0.0037(12) -0.0039(12)
C25 0.0318(14) 0.0294(13) 0.0149(11) 0.0137(10) 0.0058(10) 0.0043(11)
C26 0.0228(12) 0.0415(15) 0.0164(11) 0.0177(11) 0.0056(9) 0.0065(11)
C27 0.0218(13) 0.062(2) 0.0329(16) 0.0322(16) 0.0050(11) 0.0031(13)
C28 0.0187(13) 0.089(3) 0.0450(19) 0.045(2) 0.0130(13) 0.0196(16)
C29 0.0288(15) 0.077(3) 0.0401(18) 0.0367(18) 0.0186(13) 0.0315(17)
C30 0.0281(14) 0.0462(17) 0.0249(13) 0.0217(13) 0.0123(11) 0.0215(12)
C33 0.028(3) 0.042(3) 0.027(3) 0.016(3) 0.002(2) 0.001(2)
C34 0.040(3) 0.031(3) 0.030(3) 0.017(2) 0.015(2) 0.009(2)
C35 0.036(3) 0.043(4) 0.031(3) 0.013(3) 0.007(3) 0.009(3)

loop_
_atom_type_symbol
_atom_type_description
_atom_type_scat_dispersion_real
_atom_type_scat_dispersion_imag
_atom_type_scat_source
C C 0.0033 0.0016 'International Tables Vol C Tables 4.2.6.8 and 6.1.1.4'
H H 0.0000 0.0000 'International Tables Vol C Tables 4.2.6.8 and 6.1.1.4'
N N 0.0061 0.0033 'International Tables Vol C Tables 4.2.6.8 and 6.1.1.4'
O O 0.0106 0.0060 'International Tables Vol C Tables 4.2.6.8 and 6.1.1.4'
Pd Pd -0.9988 1.0072 'International Tables Vol C Tables 4.2.6.8 and 6.1.1.4'

loop_
_geom_angle_atom_site_label_1
_geom_angle_atom_site_label_2
_geom_angle_atom_site_label_3
_geom_angle
_geom_angle_site_symmetry_1
_geom_angle_site_symmetry_3
_geom_angle_publ_flag
N2 Pd1 N1 81.56(10) . . ?
N2 Pd1 O2 174.71(9) . . ?
N1 Pd1 O2 93.18(11) . . ?
N2 Pd1 O1 94.41(8) . . ?
N1 Pd1 O1 174.92(9) . . ?
O2 Pd1 O1 90.81(9) . . ?
N2 Pd1 Pd2 98.39(6) . . ?
N1 Pd1 Pd2 102.65(6) . . ?
O2 Pd1 Pd2 83.23(6) . . ?
O1 Pd1 Pd2 80.93(5) . . ?
N5 Pd2 N6 88.00(9) . . ?
N5 Pd2 N4 95.04(9) . . ?
N6 Pd2 N4 176.76(9) . . ?
N5 Pd2 N3 173.37(9) . . ?
N6 Pd2 N3 96.62(9) . . ?
N4 Pd2 N3 80.27(9) . . ?
N5 Pd2 Pd1 82.71(6) . . ?
N6 Pd2 Pd1 80.63(6) . . ?
N4 Pd2 Pd1 98.59(6) . . ?
N3 Pd2 Pd1 93.31(6) . . ?
N5 Pd2 Pd2 83.82(6) . 2_665 ?
N6 Pd2 Pd2 82.50(6) . 2_665 ?
N4 Pd2 Pd2 96.67(6) . 2_665 ?
N3 Pd2 Pd2 92.03(6) . 2_665 ?
Pd1 Pd2 Pd2 2.155(4) . 2_665 ?
C5 O1 Pd1 125.85(17) . . ?
C7 O2 Pd1 123.87(17) . . ?
C11 N1 C15 121.6(3) . . ?
C11 N1 Pd1 124.1(3) . . ?
C15 N1 Pd1 114.26(19) . . ?
C20 N2 C16 120.3(3) . . ?
C20 N2 Pd1 125.32(18) . . ?
C16 N2 Pd1 114.3(2) . . ?
C21 N3 C25 120.1(2) . . ?
C21 N3 Pd2 124.92(19) . . ?
C25 N3 Pd2 114.55(18) . . ?
C30 N4 C26 119.2(2) . . ?
C30 N4 Pd2 125.6(2) . . ?
C26 N4 Pd2 115.13(19) . . ?
C5 N5 Pd2 124.65(18) . . ?
C5 N5 H5A 117.7 . . ?
Pd2 N5 H5A 117.7 . . ?
C7 N6 Pd2 127.16(19) . . ?
C7 N6 H6A 116.4 . . ?
Pd2 N6 H6A 116.4 . . ?
O3 N7 O5 120.1(3) . . ?
O3 N7 O4 120.2(3) . . ?
O5 N7 O4 119.6(3) . . ?
O8A N8A O7A 120.5(4) . . ?
O8A N8A O6A 120.6(4) . . ?
O7A N8A O6A 118.9(4) . . ?
O8B N8B O7B 120.4(4) . . ?
O8B N8B O6B 119.8(4) . . ?
O7B N8B O6B 119.8(4) . . ?
O8C N8C O7C 136(4) . . ?
O8C N8C O6C 117(4) . . ?
O7C N8C O6C 108(4) . . ?
C31 N9 C31 103(3) 2_755 . ?
O1 C5 N5 124.7(2) . . ?
O1 C5 C6 115.4(2) . . ?
N5 C5 C6 119.9(2) . . ?
C5 C6 H6B 109.5 . . ?
C5 C6 H6C 109.5 . . ?
H6B C6 H6C 109.5 . . ?
C5 C6 H6D 109.5 . . ?
H6B C6 H6D 109.5 . . ?
H6C C6 H6D 109.5 . . ?
O2 C7 N6 124.7(3) . . ?
O2 C7 C8 114.9(2) . . ?
N6 C7 C8 120.4(3) . . ?
C7 C8 H8A 109.5 . . ?
C7 C8 H8B 109.5 . . ?
H8A C8 H8B 109.5 . . ?
C7 C8 H8C 109.5 . . ?
H8A C8 H8C 109.5 . . ?
H8B C8 H8C 109.5 . . ?
N1 C11 C12 119.9(4) . . ?
N1 C11 H11A 120.0 . . ?
C12 C11 H11A 120.0 . . ?
C13 C12 C11 119.7(4) . . ?
C13 C12 H12A 120.1 . . ?
C11 C12 H12A 120.1 . . ?
C12 C13 C14 120.3(4) . . ?
C12 C13 H13A 119.8 . . ?
C14 C13 H13A 119.8 . . ?
C15 C14 C13 118.7(5) . . ?
C15 C14 H14A 120.6 . . ?
C13 C14 H14A 120.6 . . ?
N1 C15 C14 119.6(4) . . ?
N1 C15 C16 115.2(2) . . ?
C14 C15 C16 125.2(4) . . ?
N2 C16 C17 119.9(3) . . ?
N2 C16 C15 114.4(3) . . ?
C17 C16 C15 125.6(3) . . ?
C18 C17 C16 120.1(3) . . ?
C18 C17 H17A 120.0 . . ?
C16 C17 H17A 120.0 . . ?
C19 C18 C17 119.0(3) . . ?
C19 C18 H18A 120.5 . . ?
C17 C18 H18A 120.5 . . ?
C18 C19 C20 120.0(3) . . ?
C18 C19 H19A 120.0 . . ?
C20 C19 H19A 120.0 . . ?
N2 C20 C19 120.7(3) . . ?
N2 C20 H20A 119.6 . . ?
C19 C20 H20A 119.6 . . ?
N3 C21 C22 121.3(3) . . ?
N3 C21 H21A 119.4 . . ?
C22 C21 H21A 119.4 . . ?
C23 C22 C21 118.8(3) . . ?
C23 C22 H22A 120.6 . . ?
C21 C22 H22A 120.6 . . ?
C22 C23 C24 120.2(3) . . ?
C22 C23 H23A 119.9 . . ?
C24 C23 H23A 119.9 . . ?
C25 C24 C23 118.1(3) . . ?
C25 C24 H24A 120.9 . . ?
C23 C24 H24A 120.9 . . ?
N3 C25 C24 121.5(3) . . ?
N3 C25 C26 115.1(2) . . ?
C24 C25 C26 123.4(3) . . ?
N4 C26 C27 121.0(3) . . ?
N4 C26 C25 114.4(2) . . ?
C27 C26 C25 124.7(3) . . ?
C28 C27 C26 119.2(3) . . ?
C28 C27 H27A 120.4 . . ?
C26 C27 H27A 120.4 . . ?
C29 C28 C27 119.4(3) . . ?
C29 C28 H28D 120.3 . . ?
C27 C28 H28D 120.3 . . ?
C28 C29 C30 119.7(3) . . ?
C28 C29 H29D 120.2 . . ?
C30 C29 H29D 120.2 . . ?
N4 C30 C29 121.6(3) . . ?
N4 C30 H30A 119.2 . . ?
C29 C30 H30A 119.2 . . ?
N9 C31 C32 166.8(17) . . ?
C31 C32 H32B 109.5 . . ?
C31 C32 H32A 109.5 . . ?
H32B C32 H32A 109.5 . . ?
C31 C32 H32C 109.5 . . ?
H32B C32 H32C 109.5 . . ?
H32A C32 H32C 109.5 . . ?
O9 C33 C35 118.7(7) . . ?
O9 C33 C34 123.8(7) . . ?
C35 C33 C34 117.4(6) . . ?

loop_
_geom_bond_atom_site_label_1
_geom_bond_atom_site_label_2
_geom_bond_distance
_geom_bond_site_symmetry_2
_geom_bond_publ_flag
Pd1 N2 1.994(2) . ?
Pd1 N1 1.996(2) . ?
Pd1 O2 2.009(2) . ?
Pd1 O1 2.0106(19) . ?
Pd1 Pd2 2.8480(8) . ?
Pd2 N5 1.992(2) . ?
Pd2 N6 2.001(2) . ?
Pd2 N4 2.023(2) . ?
Pd2 N3 2.030(2) . ?
Pd2 Pd2 8.970(2) 2_665 ?
O1 C5 1.289(3) . ?
O2 C7 1.289(3) . ?
O3 N7 1.219(3) . ?
O4 N7 1.250(3) . ?
O5 N7 1.242(3) . ?
O6A N8A 1.232(4) . ?
O6B N8B 1.232(4) . ?
O6C N8C 1.42(6) . ?
O7A N8A 1.231(4) . ?
O7B N8B 1.232(4) . ?
O7C N8C 1.22(4) . ?
O8A N8A 1.231(4) . ?
O8B N8B 1.231(4) . ?
O8C N8C 1.02(4) . ?
O9 C33 1.217(10) . ?
N1 C11 1.351(4) . ?
N1 C15 1.352(5) . ?
N2 C20 1.339(3) . ?
N2 C16 1.363(3) . ?
N3 C21 1.346(4) . ?
N3 C25 1.353(4) . ?
N4 C30 1.344(4) . ?
N4 C26 1.359(4) . ?
N5 C5 1.298(3) . ?
N5 H5A 0.8800 . ?
N6 C7 1.298(3) . ?
N6 H6A 0.8800 . ?
N9 C31 0.55(4) 2_755 ?
N9 C31 1.176(4) . ?
C5 C6 1.503(4) . ?
C6 H6B 0.9800 . ?
C6 H6C 0.9800 . ?
C6 H6D 0.9800 . ?
C7 C8 1.503(4) . ?
C8 H8A 0.9800 . ?
C8 H8B 0.9800 . ?
C8 H8C 0.9800 . ?
C11 C12 1.380(5) . ?
C11 H11A 0.9500 . ?
C12 C13 1.360(8) . ?
C12 H12A 0.9500 . ?
C13 C14 1.392(7) . ?
C13 H13A 0.9500 . ?
C14 C15 1.391(4) . ?
C14 H14A 0.9500 . ?
C15 C16 1.467(5) . ?
C16 C17 1.384(5) . ?
C17 C18 1.374(6) . ?
C17 H17A 0.9500 . ?
C18 C19 1.374(5) . ?
C18 H18A 0.9500 . ?
C19 C20 1.381(4) . ?
C19 H19A 0.9500 . ?
C20 H20A 0.9500 . ?
C21 C22 1.387(4) . ?
C21 H21A 0.9500 . ?
C22 C23 1.378(5) . ?
C22 H22A 0.9500 . ?
C23 C24 1.399(5) . ?
C23 H23A 0.9500 . ?
C24 C25 1.380(4) . ?
C24 H24A 0.9500 . ?
C25 C26 1.478(4) . ?
C26 C27 1.392(4) . ?
C27 C28 1.377(5) . ?
C27 H27A 0.9500 . ?
C28 C29 1.372(6) . ?
C28 H28D 0.9500 . ?
C29 C30 1.381(4) . ?
C29 H29D 0.9500 . ?
C30 H30A 0.9500 . ?
C31 C32 1.517(3) . ?
C32 H32B 0.9800 . ?
C32 H32A 0.9800 . ?
C32 H32C 0.9800 . ?
C33 C35 1.487(9) . ?
C33 C34 1.501(9) . ?
C34 H34A 0.9800 . ?
C34 H34B 0.9800 . ?
C34 H34C 0.9800 . ?
C35 H35A 0.9800 . ?
C35 H35B 0.9800 . ?
C35 H35C 0.9800 . ?

loop_
_geom_hbond_atom_site_label_D
_geom_hbond_atom_site_label_H
_geom_hbond_atom_site_label_A
_geom_hbond_distance_DH
_geom_hbond_distance_HA
_geom_hbond_distance_DA
_geom_hbond_angle_DHA
_geom_hbond_site_symmetry_A
N6 H6A O9 0.88 2.16 2.912(9) 143.4 .
N6 H6A O11 0.88 2.23 3.048(8) 155.5 2_776
N5 H5A O5 0.88 2.12 2.975(3) 165.1 .

loop_
_geom_torsion_atom_site_label_1
_geom_torsion_atom_site_label_2
_geom_torsion_atom_site_label_3
_geom_torsion_atom_site_label_4
_geom_torsion
_geom_torsion_site_symmetry_1
_geom_torsion_site_symmetry_2
_geom_torsion_site_symmetry_3
_geom_torsion_site_symmetry_4
_geom_torsion_publ_flag
N2 Pd1 Pd2 N5 -100.36(9) . . . . ?
N1 Pd1 Pd2 N5 176.47(10) . . . . ?
O2 Pd1 Pd2 N5 84.72(10) . . . . ?
O1 Pd1 Pd2 N5 -7.19(8) . . . . ?
N2 Pd1 Pd2 N6 170.48(9) . . . . ?
N1 Pd1 Pd2 N6 87.31(11) . . . . ?
O2 Pd1 Pd2 N6 -4.44(9) . . . . ?
O1 Pd1 Pd2 N6 -96.36(9) . . . . ?
N2 Pd1 Pd2 N4 -6.33(9) . . . . ?
N1 Pd1 Pd2 N4 -89.50(11) . . . . ?
O2 Pd1 Pd2 N4 178.75(9) . . . . ?
O1 Pd1 Pd2 N4 86.83(9) . . . . ?
N2 Pd1 Pd2 N3 74.31(9) . . . . ?
N1 Pd1 Pd2 N3 -8.85(11) . . . . ?
O2 Pd1 Pd2 N3 -100.61(10) . . . . ?
O1 Pd1 Pd2 N3 167.48(9) . . . . ?
N2 Pd1 Pd2 Pd2 20.59(11) . . . 2_665 ?
N1 Pd1 Pd2 Pd2 -62.57(13) . . . 2_665 ?
O2 Pd1 Pd2 Pd2 -154.32(12) . . . 2_665 ?
O1 Pd1 Pd2 Pd2 113.76(11) . . . 2_665 ?
N2 Pd1 O1 C5 108.6(2) . . . . ?
N1 Pd1 O1 C5 145.9(9) . . . . ?
O2 Pd1 O1 C5 -72.2(2) . . . . ?
Pd2 Pd1 O1 C5 10.8(2) . . . . ?
N2 Pd1 O2 C7 -103.8(9) . . . . ?
N1 Pd1 O2 C7 -98.0(2) . . . . ?
O1 Pd1 O2 C7 85.1(2) . . . . ?
Pd2 Pd1 O2 C7 4.3(2) . . . . ?
N2 Pd1 N1 C11 176.4(2) . . . . ?
O2 Pd1 N1 C11 -3.0(2) . . . . ?
O1 Pd1 N1 C11 138.8(9) . . . . ?
Pd2 Pd1 N1 C11 -86.8(2) . . . . ?
N2 Pd1 N1 C15 -4.13(19) . . . . ?
O2 Pd1 N1 C15 176.41(19) . . . . ?
O1 Pd1 N1 C15 -41.8(10) . . . . ?
Pd2 Pd1 N1 C15 92.64(19) . . . . ?
N1 Pd1 N2 C20 -177.5(2) . . . . ?
O2 Pd1 N2 C20 -171.7(8) . . . . ?
O1 Pd1 N2 C20 -0.6(2) . . . . ?
Pd2 Pd1 N2 C20 80.8(2) . . . . ?
N1 Pd1 N2 C16 4.22(18) . . . . ?
O2 Pd1 N2 C16 10.1(9) . . . . ?
O1 Pd1 N2 C16 -178.88(18) . . . . ?
Pd2 Pd1 N2 C16 -97.42(18) . . . . ?
N5 Pd2 N3 C21 134.3(7) . . . . ?
N6 Pd2 N3 C21 0.4(2) . . . . ?
N4 Pd2 N3 C21 179.5(2) . . . . ?
Pd1 Pd2 N3 C21 81.3(2) . . . . ?
Pd2 Pd2 N3 C21 83.1(2) 2_665 . . . ?
N5 Pd2 N3 C25 -38.1(8) . . . . ?
N6 Pd2 N3 C25 -171.95(17) . . . . ?
N4 Pd2 N3 C25 7.15(17) . . . . ?
Pd1 Pd2 N3 C25 -91.01(17) . . . . ?
Pd2 Pd2 N3 C25 -89.27(17) 2_665 . . . ?
N5 Pd2 N4 C30 -8.3(2) . . . . ?
N6 Pd2 N4 C30 -167.6(14) . . . . ?
N3 Pd2 N4 C30 176.4(2) . . . . ?
Pd1 Pd2 N4 C30 -91.7(2) . . . . ?
Pd2 Pd2 N4 C30 -92.7(2) 2_665 . . . ?
N5 Pd2 N4 C26 169.87(18) . . . . ?
N6 Pd2 N4 C26 10.6(15) . . . . ?
N3 Pd2 N4 C26 -5.41(17) . . . . ?
Pd1 Pd2 N4 C26 86.50(17) . . . . ?
Pd2 Pd2 N4 C26 85.52(17) 2_665 . . . ?
N6 Pd2 N5 C5 87.6(2) . . . . ?
N4 Pd2 N5 C5 -91.2(2) . . . . ?
N3 Pd2 N5 C5 -46.6(8) . . . . ?
Pd1 Pd2 N5 C5 6.8(2) . . . . ?
Pd2 Pd2 N5 C5 5.0(2) 2_665 . . . ?
N5 Pd2 N6 C7 -76.3(2) . . . . ?
N4 Pd2 N6 C7 83.0(15) . . . . ?
N3 Pd2 N6 C7 98.9(2) . . . . ?
Pd1 Pd2 N6 C7 6.6(2) . . . . ?
Pd2 Pd2 N6 C7 7.7(2) 2_665 . . . ?
Pd1 O1 C5 N5 -9.7(4) . . . . ?
Pd1 O1 C5 C6 171.3(2) . . . . ?
Pd2 N5 C5 O1 -1.2(4) . . . . ?
Pd2 N5 C5 C6 177.7(2) . . . . ?
Pd1 O2 C7 N6 -1.1(4) . . . . ?
Pd1 O2 C7 C8 176.8(2) . . . . ?
Pd2 N6 C7 O2 -5.7(4) . . . . ?
Pd2 N6 C7 C8 176.5(2) . . . . ?
C15 N1 C11 C12 -0.1(4) . . . . ?
Pd1 N1 C11 C12 179.3(2) . . . . ?
N1 C11 C12 C13 -1.7(5) . . . . ?
C11 C12 C13 C14 2.1(5) . . . . ?
C12 C13 C14 C15 -0.8(5) . . . . ?
C11 N1 C15 C14 1.5(4) . . . . ?
Pd1 N1 C15 C14 -178.0(2) . . . . ?
C11 N1 C15 C16 -177.2(2) . . . . ?
Pd1 N1 C15 C16 3.4(3) . . . . ?
C13 C14 C15 N1 -1.0(5) . . . . ?
C13 C14 C15 C16 177.5(3) . . . . ?
C20 N2 C16 C17 -1.2(4) . . . . ?
Pd1 N2 C16 C17 177.2(3) . . . . ?
C20 N2 C16 C15 178.1(2) . . . . ?
Pd1 N2 C16 C15 -3.6(3) . . . . ?
N1 C15 C16 N2 0.2(4) . . . . ?
C14 C15 C16 N2 -178.4(3) . . . . ?
N1 C15 C16 C17 179.3(3) . . . . ?
C14 C15 C16 C17 0.8(5) . . . . ?
N2 C16 C17 C18 1.2(6) . . . . ?
C15 C16 C17 C18 -177.9(3) . . . . ?
C16 C17 C18 C19 -0.7(6) . . . . ?
C17 C18 C19 C20 0.1(6) . . . . ?
C16 N2 C20 C19 0.6(4) . . . . ?
Pd1 N2 C20 C19 -177.6(2) . . . . ?
C18 C19 C20 N2 0.0(5) . . . . ?
C25 N3 C21 C22 0.6(4) . . . . ?
Pd2 N3 C21 C22 -171.4(2) . . . . ?
N3 C21 C22 C23 0.3(4) . . . . ?
C21 C22 C23 C24 -1.6(4) . . . . ?
C22 C23 C24 C25 2.1(5) . . . . ?
C21 N3 C25 C24 -0.1(4) . . . . ?
Pd2 N3 C25 C24 172.6(2) . . . . ?
C21 N3 C25 C26 179.6(2) . . . . ?
Pd2 N3 C25 C26 -7.7(3) . . . . ?
C23 C24 C25 N3 -1.2(4) . . . . ?
C23 C24 C25 C26 179.1(3) . . . . ?
C30 N4 C26 C27 0.2(4) . . . . ?
Pd2 N4 C26 C27 -178.1(2) . . . . ?
C30 N4 C26 C25 -178.8(2) . . . . ?
Pd2 N4 C26 C25 2.9(3) . . . . ?
N3 C25 C26 N4 3.1(3) . . . . ?
C24 C25 C26 N4 -177.2(2) . . . . ?
N3 C25 C26 C27 -175.8(3) . . . . ?
C24 C25 C26 C27 3.9(4) . . . . ?
N4 C26 C27 C28 0.0(4) . . . . ?
C25 C26 C27 C28 178.9(3) . . . . ?
C26 C27 C28 C29 -0.6(5) . . . . ?
C27 C28 C29 C30 1.0(5) . . . . ?
C26 N4 C30 C29 0.2(4) . . . . ?
Pd2 N4 C30 C29 178.3(2) . . . . ?
C28 C29 C30 N4 -0.8(5) . . . . ?
C31 N9 C31 C32 -18(17) 2_755 . . . ?
